data_4102541
loop_
_publ_author_name
'Igor L. Fedushkin'
'Alexander S. Nikipelov'
'Konstantin A. Lyssenko'

_publ_section_title
;
 Reversible Addition of Alkynes to Gallium Complex of Chelating Diamide
 Ligand
;
_journal_name_full 'Journal of the American Chemical Society'
_journal_page_first 7874
_journal_page_last 7875
_journal_paper_doi 10.1021/ja103467a
_journal_volume 132
_journal_year 2010
_chemical_formula_moiety 'C84 H96 Ga2 N4 O4, 3(C6 H6)'
_chemical_formula_sum 'C102 H114 Ga2 N4 O4'
_chemical_formula_weight 1599.41
_chemical_name_systematic
; 
 ? 
;
_space_group_IT_number 2
_symmetry_cell_setting triclinic
_symmetry_space_group_name_Hall '-P 1'
_symmetry_space_group_name_H-M 'P -1'
_atom_sites_solution_hydrogens geom
_atom_sites_solution_primary direct
_atom_sites_solution_secondary difmap
_audit_creation_method SHELXL-97
_cell_angle_alpha 70.086(7)
_cell_angle_beta 76.781(8)
_cell_angle_gamma 61.731(6)
_cell_formula_units_Z 2
_cell_length_a 15.546(6)
_cell_length_b 15.791(6)
_cell_length_c 21.274(8)
_cell_measurement_reflns_used 999
_cell_measurement_temperature 100(2)
_cell_measurement_theta_max 27
_cell_measurement_theta_min 3
_cell_volume 4310(3)
_computing_cell_refinement 'Bruker SAINT'
_computing_data_collection 'Bruker APEX II'
_computing_data_reduction 'Bruker SAINT'
_computing_molecular_graphics 'Bruker SHELXTL'
_computing_publication_material 'Bruker SHELXTL'
_computing_structure_refinement 'SHELXL-97 (Sheldrick, 1997)'
_computing_structure_solution 'SHELXS-97 (Sheldrick, 1997)'
_diffrn_ambient_temperature 100(2)
_diffrn_measured_fraction_theta_full 0.976
_diffrn_measured_fraction_theta_max 0.976
_diffrn_measurement_device_type 'Bruker APEX II CCD area detector''
_diffrn_measurement_method 'omega scans'
_diffrn_radiation_monochromator graphite
_diffrn_radiation_source 'fine-focus sealed tube'
_diffrn_radiation_type MoK\a
_diffrn_radiation_wavelength 0.71073
_diffrn_reflns_av_R_equivalents 0.0000
_diffrn_reflns_av_sigmaI/netI 0.2619
_diffrn_reflns_limit_h_max 20
_diffrn_reflns_limit_h_min -19
_diffrn_reflns_limit_k_max 20
_diffrn_reflns_limit_k_min -19
_diffrn_reflns_limit_l_max 27
_diffrn_reflns_limit_l_min 0
_diffrn_reflns_number 29553
_diffrn_reflns_theta_full 27.50
_diffrn_reflns_theta_max 27.50
_diffrn_reflns_theta_min 1.02
_exptl_absorpt_coefficient_mu 0.680
_exptl_absorpt_correction_T_max 0.948
_exptl_absorpt_correction_T_min 0.905
_exptl_absorpt_correction_type multi-scan
_exptl_absorpt_process_details SADABS
_exptl_crystal_colour red
_exptl_crystal_density_diffrn 1.232
_exptl_crystal_density_method 'not measured'
_exptl_crystal_description needle
_exptl_crystal_F_000 1696
_exptl_crystal_size_max 0.15
_exptl_crystal_size_mid 0.10
_exptl_crystal_size_min 0.08
_refine_diff_density_max 0.962
_refine_diff_density_min -0.843
_refine_diff_density_rms 0.131
_refine_ls_extinction_method none
_refine_ls_goodness_of_fit_ref 0.993
_refine_ls_hydrogen_treatment constr
_refine_ls_matrix_type full
_refine_ls_number_parameters 1028
_refine_ls_number_reflns 29554
_refine_ls_number_restraints 4
_refine_ls_restrained_S_all 0.993
_refine_ls_R_factor_all 0.2192
_refine_ls_R_factor_gt 0.0883
_refine_ls_shift/su_max 0.013
_refine_ls_shift/su_mean 0.000
_refine_ls_structure_factor_coef Fsqd
_refine_ls_weighting_details 'calc w=1/[\s^2^(Fo^2^)+(0.0661P)^2^+0.0000P] where P=(Fo^2^+2Fc^2^)/3'
_refine_ls_weighting_scheme calc
_refine_ls_wR_factor_gt 0.1518
_refine_ls_wR_factor_ref 0.2026
_reflns_number_gt 12925
_reflns_number_total 19808
_reflns_threshold_expression I>2\s(I)
_cod_data_source_file ja103467a_si_004.cif
_cod_data_source_block ethyl-2-butynoate
_cod_database_code 4102541

loop_
_symmetry_equiv_pos_as_xyz
'x, y, z'
'-x, -y, -z'

loop_
_atom_site_label
_atom_site_type_symbol
_atom_site_fract_x
_atom_site_fract_y
_atom_site_fract_z
_atom_site_U_iso_or_equiv
_atom_site_adp_type
_atom_site_occupancy
_atom_site_symmetry_multiplicity
_atom_site_calc_flag
_atom_site_refinement_flags
_atom_site_disorder_assembly
_atom_site_disorder_group
Ga1 Ga 0.03167(5) 0.55804(5) 1.49717(3) 0.01613(18) Uani 1 1 d . . .
N1 N 0.0673(3) 0.6442(3) 1.4194(2) 0.0157(12) Uani 1 1 d . . .
O1 O 0.1321(3) 0.4756(3) 1.6641(2) 0.0357(11) Uani 1 1 d . . .
C1 C 0.0720(4) 0.7089(4) 1.4528(3) 0.0159(14) Uani 1 1 d . . .
Ga1' Ga 0.52846(5) 0.91694(5) 0.99450(3) 0.01608(18) Uani 1 1 d . . .
O1' O 0.6364(3) 0.7447(3) 1.1558(2) 0.0295(11) Uani 1 1 d . . .
N1' N 0.5571(3) 0.8756(3) 0.9152(2) 0.0147(11) Uani 1 1 d . . .
C1' C 0.5615(5) 0.7751(4) 0.9448(3) 0.0193(15) Uani 1 1 d . . .
N2 N -0.0770(3) 0.7026(3) 1.5138(2) 0.0157(12) Uani 1 1 d . . .
O2 O 0.2722(3) 0.4486(3) 1.5981(2) 0.0291(11) Uani 1 1 d . . .
C2 C -0.0329(4) 0.7589(4) 1.4862(3) 0.0151(14) Uani 1 1 d . . .
O2' O 0.7726(3) 0.6932(3) 1.0869(2) 0.0276(11) Uani 1 1 d . . .
N2' N 0.4152(3) 0.8634(3) 1.0109(2) 0.0149(11) Uani 1 1 d . . .
C2' C 0.4559(4) 0.7932(4) 0.9802(3) 0.0184(15) Uani 1 1 d . . .
C3 C -0.0599(4) 0.8658(4) 1.4741(3) 0.0164(14) Uani 1 1 d . . .
C3' C 0.4249(5) 0.7263(4) 0.9689(3) 0.0197(15) Uani 1 1 d . . .
C4 C 0.0149(4) 0.8844(4) 1.4281(3) 0.0152(14) Uani 1 1 d . . .
C4' C 0.4950(4) 0.6837(4) 0.9196(3) 0.0189(15) Uani 1 1 d . . .
C5 C 0.0919(4) 0.7981(4) 1.4120(3) 0.0149(13) Uani 1 1 d . . .
C5' C 0.5734(4) 0.7123(4) 0.9013(3) 0.0162(14) Uani 1 1 d . . .
C6 C 0.1648(5) 0.8105(4) 1.3654(3) 0.0249(16) Uani 1 1 d . . .
H6A H 0.2170 0.7546 1.3522 0.030 Uiso 1 1 calc R . .
C6' C 0.6440(4) 0.6769(4) 0.8526(3) 0.0217(16) Uani 1 1 d . . .
H6'A H 0.6972 0.6947 0.8390 0.026 Uiso 1 1 calc R . .
C7 C 0.1627(5) 0.9068(4) 1.3367(3) 0.0242(16) Uani 1 1 d . . .
H7A H 0.2137 0.9146 1.3044 0.029 Uiso 1 1 calc R . .
C7' C 0.6360(5) 0.6127(4) 0.8225(3) 0.0294(17) Uani 1 1 d . . .
H7'A H 0.6841 0.5892 0.7881 0.035 Uiso 1 1 calc R . .
C8 C 0.0884(5) 0.9888(4) 1.3548(3) 0.0268(16) Uani 1 1 d . . .
H8A H 0.0890 1.0523 1.3354 0.032 Uiso 1 1 calc R . .
C8' C 0.5619(5) 0.5843(4) 0.8415(3) 0.0299(17) Uani 1 1 d . . .
H8'A H 0.5600 0.5405 0.8209 0.036 Uiso 1 1 calc R . .
C9 C 0.0104(4) 0.9795(4) 1.4022(3) 0.0200(15) Uani 1 1 d . . .
C9' C 0.4881(5) 0.6185(5) 0.8912(3) 0.0242(16) Uani 1 1 d . . .
C10 C -0.0716(5) 1.0580(4) 1.4239(3) 0.0249(16) Uani 1 1 d . . .
H10A H -0.0786 1.1246 1.4059 0.030 Uiso 1 1 calc R . .
C10' C 0.4072(5) 0.5960(5) 0.9166(3) 0.0327(18) Uani 1 1 d . . .
H10B H 0.3985 0.5527 0.8993 0.039 Uiso 1 1 calc R . .
C11 C -0.1408(5) 1.0379(5) 1.4707(3) 0.0303(18) Uani 1 1 d . . .
H11A H -0.1936 1.0911 1.4863 0.036 Uiso 1 1 calc R . .
C11' C 0.3409(5) 0.6348(5) 0.9654(3) 0.0281(17) Uani 1 1 d . . .
H11B H 0.2883 0.6163 0.9820 0.034 Uiso 1 1 calc R . .
C12 C -0.1372(4) 0.9415(4) 1.4966(3) 0.0189(15) Uani 1 1 d . . .
H12A H -0.1867 0.9295 1.5287 0.023 Uiso 1 1 calc R . .
C12' C 0.3479(5) 0.7012(4) 0.9919(3) 0.0249(17) Uani 1 1 d . . .
H12B H 0.3001 0.7283 1.0252 0.030 Uiso 1 1 calc R . .
C13 C -0.1747(4) 0.7427(4) 1.5474(3) 0.0166(14) Uani 1 1 d . . .
C13' C 0.3201(4) 0.8814(4) 1.0477(3) 0.0168(14) Uani 1 1 d . . .
C14 C -0.1819(4) 0.7148(4) 1.6181(3) 0.0167(14) Uani 1 1 d . . .
C14' C 0.3174(4) 0.8421(4) 1.1175(3) 0.0199(15) Uani 1 1 d . . .
C15 C -0.2750(5) 0.7556(4) 1.6498(3) 0.0279(16) Uani 1 1 d . . .
H15A H -0.2827 0.7404 1.6974 0.033 Uiso 1 1 calc R . .
C15' C 0.2262(5) 0.8533(4) 1.1520(3) 0.0234(15) Uani 1 1 d . . .
H15B H 0.2220 0.8255 1.1992 0.028 Uiso 1 1 calc R . .
C16 C -0.3571(5) 0.8181(5) 1.6138(3) 0.0301(17) Uani 1 1 d . . .
H16A H -0.4197 0.8451 1.6369 0.036 Uiso 1 1 calc R . .
C16' C 0.1425(5) 0.9037(4) 1.1186(3) 0.0252(15) Uani 1 1 d . . .
H16B H 0.0813 0.9101 1.1431 0.030 Uiso 1 1 calc R . .
C17 C -0.3481(4) 0.8408(4) 1.5454(3) 0.0219(15) Uani 1 1 d . . .
H17A H -0.4047 0.8826 1.5211 0.026 Uiso 1 1 calc R . .
C17' C 0.1458(4) 0.9450(4) 1.0503(3) 0.0249(15) Uani 1 1 d . . .
H17B H 0.0871 0.9809 1.0281 0.030 Uiso 1 1 calc R . .
C18 C -0.2557(4) 0.8027(4) 1.5108(3) 0.0179(14) Uani 1 1 d . . .
C18' C 0.2352(4) 0.9343(4) 1.0136(3) 0.0175(14) Uani 1 1 d . . .
C19 C -0.0925(4) 0.6482(4) 1.6568(3) 0.0194(15) Uani 1 1 d . . .
H19A H -0.0424 0.6049 1.6285 0.023 Uiso 1 1 calc R . .
C19' C 0.4104(5) 0.7862(4) 1.1534(3) 0.0222(15) Uani 1 1 d . . .
H19B H 0.4590 0.8105 1.1242 0.027 Uiso 1 1 calc R . .
C20 C -0.1116(5) 0.5788(4) 1.7234(3) 0.0301(17) Uani 1 1 d . . .
H20A H -0.1465 0.5457 1.7158 0.045 Uiso 1 1 calc R . .
H20B H -0.1516 0.6180 1.7554 0.045 Uiso 1 1 calc R . .
H20C H -0.0490 0.5283 1.7417 0.045 Uiso 1 1 calc R . .
C20' C 0.3973(5) 0.8072(5) 1.2211(3) 0.0305(17) Uani 1 1 d . . .
H20D H 0.3656 0.8795 1.2152 0.046 Uiso 1 1 calc R . .
H20E H 0.4615 0.7783 1.2382 0.046 Uiso 1 1 calc R . .
H20F H 0.3563 0.7772 1.2530 0.046 Uiso 1 1 calc R . .
C21 C -0.0491(5) 0.7091(4) 1.6685(3) 0.0272(16) Uani 1 1 d . . .
H21A H -0.0345 0.7507 1.6253 0.041 Uiso 1 1 calc R . .
H21B H 0.0115 0.6640 1.6910 0.041 Uiso 1 1 calc R . .
H21C H -0.0961 0.7519 1.6967 0.041 Uiso 1 1 calc R . .
C21' C 0.4546(4) 0.6741(4) 1.1611(3) 0.0236(15) Uani 1 1 d . . .
H21D H 0.4615 0.6628 1.1174 0.035 Uiso 1 1 calc R . .
H21E H 0.4116 0.6463 1.1924 0.035 Uiso 1 1 calc R . .
H21F H 0.5192 0.6414 1.1785 0.035 Uiso 1 1 calc R . .
C22 C -0.2492(5) 0.8272(4) 1.4344(3) 0.0230(15) Uani 1 1 d . . .
H22A H -0.1796 0.8140 1.4179 0.028 Uiso 1 1 calc R . .
C22' C 0.2380(4) 0.9848(4) 0.9381(3) 0.0228(15) Uani 1 1 d . . .
H22B H 0.3035 0.9447 0.9177 0.027 Uiso 1 1 calc R . .
C23 C -0.3115(5) 0.9344(5) 1.4007(3) 0.0434(19) Uani 1 1 d . . .
H23A H -0.2986 0.9459 1.3519 0.065 Uiso 1 1 calc R . .
H23B H -0.2957 0.9780 1.4149 0.065 Uiso 1 1 calc R . .
H23C H -0.3808 0.9491 1.4133 0.065 Uiso 1 1 calc R . .
C23' C 0.1614(6) 0.9908(6) 0.9025(4) 0.053(2) Uani 1 1 d . . .
H23D H 0.1757 1.0125 0.8540 0.080 Uiso 1 1 calc R . .
H23E H 0.0968 1.0391 0.9158 0.080 Uiso 1 1 calc R . .
H23F H 0.1618 0.9250 0.9146 0.080 Uiso 1 1 calc R . .
C24 C -0.2708(5) 0.7553(5) 1.4154(3) 0.041(2) Uani 1 1 d . . .
H24A H -0.2689 0.7720 1.3665 0.062 Uiso 1 1 calc R . .
H24B H -0.3360 0.7606 1.4352 0.062 Uiso 1 1 calc R . .
H24C H -0.2216 0.6869 1.4323 0.062 Uiso 1 1 calc R . .
C24' C 0.2311(6) 1.0878(5) 0.9273(4) 0.054(2) Uani 1 1 d . . .
H24D H 0.2428 1.1170 0.8793 0.081 Uiso 1 1 calc R . .
H24E H 0.2805 1.0824 0.9519 0.081 Uiso 1 1 calc R . .
H24F H 0.1657 1.1306 0.9436 0.081 Uiso 1 1 calc R . .
C25 C 0.1198(4) 0.6349(4) 1.3562(3) 0.0192(14) Uani 1 1 d . . .
C25' C 0.6085(4) 0.8954(4) 0.8512(3) 0.0167(14) Uani 1 1 d . B .
C26 C 0.0680(5) 0.6881(4) 1.2977(3) 0.0212(15) Uani 1 1 d . . .
C26' C 0.5549(5) 0.9397(4) 0.7938(3) 0.0222(15) Uani 1 1 d . . .
C27 C 0.1181(5) 0.6838(4) 1.2350(3) 0.0298(16) Uani 1 1 d . . .
H27A H 0.0828 0.7216 1.1962 0.036 Uiso 1 1 calc R . .
C27' C 0.6025(5) 0.9556(4) 0.7297(3) 0.0286(16) Uani 1 1 d . . .
H27B H 0.5666 0.9826 0.6915 0.034 Uiso 1 1 calc R . .
C28 C 0.2165(4) 0.6268(4) 1.2277(3) 0.0265(16) Uani 1 1 d . . .
H28A H 0.2490 0.6247 1.1842 0.032 Uiso 1 1 calc R . .
C28' C 0.7014(4) 0.9327(4) 0.7212(3) 0.0265(15) Uani 1 1 d . . .
H28B H 0.7331 0.9441 0.6774 0.032 Uiso 1 1 calc R . .
C29 C 0.2685(4) 0.5726(4) 1.2833(3) 0.0271(16) Uani 1 1 d . . .
H29A H 0.3371 0.5329 1.2781 0.033 Uiso 1 1 calc R . .
C29' C 0.7533(5) 0.8930(4) 0.7770(3) 0.0262(16) Uani 1 1 d . B .
H29B H 0.8209 0.8785 0.7711 0.031 Uiso 1 1 calc R . .
C30 C 0.2209(4) 0.5752(4) 1.3486(3) 0.0222(14) Uani 1 1 d . C .
C30' C 0.7090(4) 0.8735(4) 0.8423(3) 0.0186(14) Uani 1 1 d . . .
C31 C -0.0428(5) 0.7506(4) 1.3023(3) 0.0283(16) Uani 1 1 d . . .
H31A H -0.0686 0.7310 1.3499 0.034 Uiso 1 1 calc R . .
C31' C 0.4457(5) 0.9696(5) 0.7992(3) 0.0355(18) Uani 1 1 d . . .
H31B H 0.4226 0.9577 0.8479 0.043 Uiso 1 1 calc R . .
C32 C -0.0683(5) 0.8624(4) 1.2834(3) 0.040(2) Uani 1 1 d . . .
H32A H -0.0378 0.8742 1.3131 0.059 Uiso 1 1 calc R . .
H32B H -0.1396 0.9009 1.2882 0.059 Uiso 1 1 calc R . .
H32C H -0.0437 0.8834 1.2368 0.059 Uiso 1 1 calc R . .
C32' C 0.4213(5) 0.9071(5) 0.7704(3) 0.043(2) Uani 1 1 d . . .
H32D H 0.4574 0.8360 0.7925 0.065 Uiso 1 1 calc R . .
H32E H 0.4402 0.9196 0.7221 0.065 Uiso 1 1 calc R . .
H32F H 0.3508 0.9258 0.7783 0.065 Uiso 1 1 calc R . .
C33 C -0.0941(5) 0.7328(5) 1.2579(3) 0.0394(19) Uani 1 1 d . . .
H33A H -0.0779 0.6615 1.2701 0.059 Uiso 1 1 calc R . .
H33B H -0.0720 0.7542 1.2108 0.059 Uiso 1 1 calc R . .
H33C H -0.1651 0.7711 1.2645 0.059 Uiso 1 1 calc R . .
C33' C 0.3890(5) 1.0815(5) 0.7654(4) 0.048(2) Uani 1 1 d . . .
H33D H 0.4064 1.1205 0.7833 0.072 Uiso 1 1 calc R . .
H33E H 0.3184 1.1007 0.7745 0.072 Uiso 1 1 calc R . .
H33F H 0.4061 1.0947 0.7169 0.072 Uiso 1 1 calc R . .
C34 C 0.2843(5) 0.5110(5) 1.4052(4) 0.054(2) Uani 1 1 d D . .
H34C H 0.2380 0.5137 1.4439 0.065 Uiso 0.50 1 d PR A 1
H34A H 0.2493 0.5421 1.4408 0.065 Uiso 0.50 1 d PR A 2
C34' C 0.7706(4) 0.8277(4) 0.9017(3) 0.0249(16) Uani 1 1 d . B 2
H34B H 0.7255 0.8356 0.9434 0.030 Uiso 1 1 calc R B 2
C35' C 0.8358(5) 0.8799(4) 0.8943(3) 0.0304(17) Uani 1 1 d . B 2
H35D H 0.7948 0.9515 0.8891 0.046 Uiso 1 1 calc R B 2
H35E H 0.8823 0.8703 0.8547 0.046 Uiso 1 1 calc R B 2
H35F H 0.8719 0.8511 0.9343 0.046 Uiso 1 1 calc R B 2
C35 C 0.3068(15) 0.4028(7) 1.4364(10) 0.078(7) Uiso 0.50 1 d PD C 1
H35A H 0.2459 0.3949 1.4462 0.116 Uiso 0.50 1 calc PR C 1
H35B H 0.3379 0.3789 1.4781 0.116 Uiso 0.50 1 calc PR C 1
H35C H 0.3513 0.3639 1.4052 0.116 Uiso 0.50 1 calc PR C 1
C36 C 0.3735(7) 0.5324(10) 1.3881(7) 0.036(4) Uiso 0.50 1 d PD C 1
H36A H 0.3530 0.6043 1.3686 0.054 Uiso 0.50 1 calc PR C 1
H36B H 0.4190 0.4966 1.3557 0.054 Uiso 0.50 1 calc PR C 1
H36C H 0.4061 0.5102 1.4289 0.054 Uiso 0.50 1 calc PR C 1
C36' C 0.8348(5) 0.7165(4) 0.9090(3) 0.0337(18) Uani 1 1 d . . .
H36D H 0.7932 0.6824 0.9163 0.050 Uiso 1 1 calc R B 2
H36E H 0.8741 0.6882 0.9474 0.050 Uiso 1 1 calc R B 2
H36F H 0.8784 0.7075 0.8681 0.050 Uiso 1 1 calc R B 2
C37 C 0.1263(4) 0.5594(4) 1.5475(3) 0.0156(14) Uani 1 1 d . . .
C37' C 0.6214(4) 0.7778(4) 1.0394(3) 0.0169(14) Uani 1 1 d . . .
C38 C 0.1345(4) 0.6443(4) 1.5148(3) 0.0171(15) Uani 1 1 d . . .
C38' C 0.6256(4) 0.7188(4) 1.0058(3) 0.0191(15) Uani 1 1 d . . .
C39 C 0.1735(5) 0.4930(4) 1.6095(3) 0.0222(15) Uani 1 1 d . . .
C39' C 0.6741(5) 0.7370(4) 1.1011(3) 0.0219(15) Uani 1 1 d . . .
C40 C 0.3278(5) 0.3829(5) 1.6549(3) 0.0356(18) Uani 1 1 d . . .
H40A H 0.3839 0.3249 1.6420 0.043 Uiso 1 1 calc R . .
H40B H 0.2860 0.3577 1.6912 0.043 Uiso 1 1 calc R . .
C40' C 0.8318(5) 0.6493(5) 1.1435(3) 0.0361(18) Uani 1 1 d . . .
H40C H 0.7956 0.6839 1.1790 0.043 Uiso 1 1 calc R . .
H40D H 0.8933 0.6576 1.1290 0.043 Uiso 1 1 calc R . .
C41 C 0.3647(6) 0.4374(5) 1.6799(4) 0.055(2) Uani 1 1 d . . .
H41A H 0.4033 0.3916 1.7183 0.082 Uiso 1 1 calc R . .
H41B H 0.3089 0.4937 1.6938 0.082 Uiso 1 1 calc R . .
H41C H 0.4059 0.4624 1.6440 0.082 Uiso 1 1 calc R . .
C41' C 0.8552(5) 0.5414(5) 1.1705(4) 0.047(2) Uani 1 1 d . . .
H41D H 0.8896 0.5136 1.2113 0.071 Uiso 1 1 calc R . .
H41E H 0.8971 0.5061 1.1369 0.071 Uiso 1 1 calc R . .
H41F H 0.7944 0.5332 1.1812 0.071 Uiso 1 1 calc R . .
C42 C 0.1880(4) 0.6870(4) 1.5368(3) 0.0236(15) Uani 1 1 d . . .
H42A H 0.2180 0.6416 1.5786 0.035 Uiso 1 1 calc R . .
H42B H 0.1416 0.7522 1.5441 0.035 Uiso 1 1 calc R . .
H42C H 0.2393 0.6948 1.5019 0.035 Uiso 1 1 calc R . .
C42' C 0.6713(4) 0.6064(4) 1.0250(3) 0.0232(16) Uani 1 1 d . . .
H42D H 0.6982 0.5800 1.0686 0.035 Uiso 1 1 calc R . .
H42E H 0.7240 0.5822 0.9910 0.035 Uiso 1 1 calc R . .
H42F H 0.6214 0.5837 1.0277 0.035 Uiso 1 1 calc R . .
C1S C 0.0829(6) 0.5827(7) 0.9986(6) 0.066(3) Uani 1 1 d . D 1
H1SA H 0.0800 0.5366 0.9808 0.080 Uiso 1 1 calc R D 1
C2S C 0.0944(5) 0.5582(6) 1.0646(5) 0.053(2) Uani 1 1 d . D 1
H2SA H 0.0997 0.4948 1.0927 0.064 Uiso 1 1 calc R D 1
C3S C 0.0984(5) 0.6233(6) 1.0913(4) 0.047(2) Uani 1 1 d . D 1
H3SA H 0.1080 0.6046 1.1375 0.057 Uiso 1 1 calc R D 1
C4S C 0.0887(5) 0.7159(6) 1.0514(4) 0.044(2) Uani 1 1 d . D 1
H4SA H 0.0895 0.7620 1.0703 0.052 Uiso 1 1 calc R D 1
C5S C 0.0780(6) 0.7417(6) 0.9845(5) 0.059(2) Uani 1 1 d . D 1
H5SA H 0.0725 0.8052 0.9564 0.071 Uiso 1 1 calc R D 1
C6S C 0.0753(6) 0.6728(8) 0.9579(5) 0.065(3) Uani 1 1 d . D 1
H6SA H 0.0683 0.6893 0.9115 0.078 Uiso 1 1 calc R D 1
C7S C 0.5865(6) 1.1630(8) 0.4805(6) 0.078(3) Uani 1 1 d . E 1
H7SA H 0.5855 1.1270 0.4530 0.093 Uiso 1 1 calc R E 1
C8S C 0.5805(7) 1.2624(10) 0.4535(6) 0.096(4) Uani 1 1 d . E 1
H8SA H 0.5770 1.2943 0.4068 0.115 Uiso 1 1 calc R E 1
C9S C 0.5798(6) 1.3096(8) 0.4969(7) 0.091(4) Uani 1 1 d . E 1
H9SA H 0.5779 1.3744 0.4799 0.109 Uiso 1 1 calc R E 1
C10S C 0.5816(6) 1.2662(7) 0.5630(7) 0.075(4) Uani 1 1 d . E 1
H10C H 0.5783 1.3021 0.5920 0.090 Uiso 1 1 calc R E 1
C11S C 0.5881(6) 1.1730(7) 0.5896(5) 0.059(3) Uani 1 1 d . E 1
H11C H 0.5885 1.1435 0.6366 0.071 Uiso 1 1 calc R E 1
C12S C 0.5938(5) 1.1236(6) 0.5486(4) 0.066(3) Uani 1 1 d . E 1
H12C H 0.6036 1.0561 0.5674 0.079 Uiso 1 1 calc R E 1
C36" C 0.3540(5) 0.5379(6) 1.4231(4) 0.034(4) Uiso 0.50 1 d PRD C 2
H36G H 0.3336 0.5490 1.4679 0.051 Uiso 0.50 1 calc PR E 2
H36H H 0.3540 0.5990 1.3902 0.051 Uiso 0.50 1 calc PR E 2
H36I H 0.4202 0.4833 1.4230 0.051 Uiso 0.50 1 calc PR E 2
C35" C 0.3342(10) 0.4023(6) 1.4050(7) 0.028(4) Uiso 0.50 1 d PD C 2
H35G H 0.2858 0.3827 1.3996 0.042 Uiso 0.50 1 calc PR C 2
H35H H 0.3640 0.3609 1.4475 0.042 Uiso 0.50 1 calc PR C 2
H35I H 0.3852 0.3931 1.3677 0.042 Uiso 0.50 1 calc PR C 2
C13S C 0.2800(8) 0.7650(9) 1.7518(6) 0.118(5) Uani 1 1 d . F 2
H13A H 0.3433 0.7601 1.7518 0.142 Uiso 1 1 calc R F 2
C14S C 0.2691(8) 0.6893(9) 1.7388(7) 0.120(5) Uani 1 1 d . F 2
H14A H 0.3252 0.6331 1.7288 0.144 Uiso 1 1 calc R F 2
C15S C 0.1771(7) 0.6972(6) 1.7407(5) 0.070(3) Uani 1 1 d . F 2
H15C H 0.1693 0.6458 1.7325 0.084 Uiso 1 1 calc R F 2
C16S C 0.0979(7) 0.7768(6) 1.7540(4) 0.060(2) Uani 1 1 d . F 2
H16C H 0.0342 0.7819 1.7549 0.072 Uiso 1 1 calc R F 2
C17S C 0.1090(7) 0.8508(7) 1.7661(5) 0.075(3) Uani 1 1 d . F 2
H17C H 0.0527 0.9070 1.7758 0.089 Uiso 1 1 calc R F 2
C18S C 0.1990(9) 0.8445(8) 1.7644(6) 0.101(4) Uani 1 1 d . F 2
H18B H 0.2054 0.8970 1.7721 0.121 Uiso 1 1 calc R F 2

loop_
_atom_site_aniso_label
_atom_site_aniso_U_11
_atom_site_aniso_U_22
_atom_site_aniso_U_33
_atom_site_aniso_U_23
_atom_site_aniso_U_13
_atom_site_aniso_U_12
Ga1 0.0181(4) 0.0163(4) 0.0166(4) -0.0065(3) 0.0014(3) -0.0094(3)
N1 0.015(3) 0.013(3) 0.019(3) -0.007(2) 0.004(2) -0.006(2)
O1 0.025(3) 0.043(3) 0.022(3) 0.001(2) 0.000(2) -0.009(2)
C1 0.022(3) 0.013(3) 0.018(4) -0.011(3) 0.009(3) -0.011(3)
Ga1' 0.0173(4) 0.0153(4) 0.0165(4) -0.0065(3) 0.0017(3) -0.0075(3)
O1' 0.026(3) 0.042(3) 0.017(3) -0.009(2) 0.001(2) -0.013(2)
N1' 0.022(3) 0.018(3) 0.007(3) -0.006(2) 0.008(2) -0.014(2)
C1' 0.026(4) 0.017(4) 0.017(4) -0.006(3) 0.003(3) -0.012(3)
N2 0.015(3) 0.012(3) 0.022(3) -0.005(2) -0.003(2) -0.007(2)
O2 0.021(3) 0.033(3) 0.027(3) -0.007(2) -0.002(2) -0.009(2)
C2 0.017(3) 0.018(4) 0.012(3) -0.010(3) 0.004(3) -0.007(3)
O2' 0.016(2) 0.039(3) 0.023(3) -0.011(2) -0.002(2) -0.006(2)
N2' 0.013(3) 0.009(3) 0.015(3) -0.002(2) 0.003(2) -0.002(2)
C2' 0.016(4) 0.017(4) 0.017(4) 0.001(3) 0.001(3) -0.007(3)
C3 0.016(3) 0.019(4) 0.021(4) -0.011(3) 0.003(3) -0.012(3)
C3' 0.022(4) 0.024(4) 0.016(4) -0.010(3) 0.005(3) -0.013(3)
C4 0.016(3) 0.015(3) 0.018(3) -0.007(3) 0.003(3) -0.009(3)
C4' 0.021(4) 0.014(3) 0.021(4) -0.001(3) 0.001(3) -0.011(3)
C5 0.019(3) 0.019(3) 0.011(3) -0.004(3) 0.001(3) -0.013(3)
C5' 0.014(3) 0.013(3) 0.019(4) -0.010(3) 0.003(3) -0.001(3)
C6 0.031(4) 0.020(4) 0.024(4) -0.007(3) 0.004(3) -0.013(3)
C6' 0.020(4) 0.029(4) 0.024(4) -0.017(3) 0.009(3) -0.014(3)
C7 0.026(4) 0.022(4) 0.019(4) -0.002(3) 0.009(3) -0.014(3)
C7' 0.030(4) 0.033(4) 0.033(4) -0.024(3) 0.019(3) -0.019(3)
C8 0.035(4) 0.018(4) 0.029(4) -0.006(3) 0.002(3) -0.015(3)
C8' 0.038(4) 0.024(4) 0.041(4) -0.018(3) 0.010(4) -0.022(3)
C9 0.019(3) 0.018(4) 0.024(4) -0.010(3) 0.003(3) -0.008(3)
C9' 0.037(4) 0.022(4) 0.023(4) -0.010(3) 0.003(3) -0.020(3)
C10 0.034(4) 0.014(3) 0.025(4) -0.001(3) 0.001(3) -0.013(3)
C10' 0.049(5) 0.028(4) 0.038(4) -0.019(3) 0.011(4) -0.030(4)
C11 0.026(4) 0.030(4) 0.040(5) -0.025(4) 0.008(4) -0.011(3)
C11' 0.024(4) 0.033(4) 0.043(5) -0.022(4) 0.013(4) -0.024(3)
C12 0.024(4) 0.016(4) 0.016(4) -0.003(3) -0.003(3) -0.010(3)
C12' 0.025(4) 0.021(4) 0.028(4) -0.013(3) 0.010(3) -0.010(3)
C13 0.019(3) 0.019(3) 0.018(4) -0.010(3) 0.003(3) -0.012(3)
C13' 0.021(4) 0.018(3) 0.016(4) -0.007(3) 0.002(3) -0.011(3)
C14 0.015(3) 0.023(4) 0.017(4) -0.011(3) 0.004(3) -0.010(3)
C14' 0.025(4) 0.012(3) 0.026(4) -0.006(3) 0.005(3) -0.014(3)
C15 0.033(4) 0.036(4) 0.017(4) -0.013(3) 0.002(3) -0.014(3)
C15' 0.032(4) 0.023(4) 0.016(4) -0.007(3) 0.009(3) -0.016(3)
C16 0.019(4) 0.037(4) 0.032(5) -0.019(3) 0.007(3) -0.007(3)
C16' 0.017(4) 0.034(4) 0.018(4) -0.008(3) 0.014(3) -0.011(3)
C17 0.022(4) 0.021(4) 0.024(4) -0.010(3) -0.002(3) -0.008(3)
C17' 0.016(4) 0.027(4) 0.031(4) -0.011(3) -0.002(3) -0.007(3)
C18 0.019(3) 0.013(3) 0.023(4) -0.009(3) 0.002(3) -0.007(3)
C18' 0.020(3) 0.018(3) 0.015(3) -0.005(3) 0.000(3) -0.009(3)
C19 0.021(4) 0.022(4) 0.018(4) -0.008(3) 0.001(3) -0.011(3)
C19' 0.026(4) 0.023(4) 0.017(4) -0.004(3) 0.002(3) -0.013(3)
C20 0.023(4) 0.037(4) 0.024(4) -0.003(3) -0.003(3) -0.010(3)
C20' 0.038(4) 0.041(4) 0.017(4) -0.012(3) 0.000(3) -0.019(3)
C21 0.034(4) 0.026(4) 0.024(4) -0.012(3) 0.003(3) -0.014(3)
C21' 0.025(4) 0.022(4) 0.019(4) -0.006(3) -0.001(3) -0.006(3)
C22 0.017(4) 0.032(4) 0.015(4) -0.006(3) 0.005(3) -0.011(3)
C22' 0.018(4) 0.027(4) 0.023(4) -0.012(3) 0.003(3) -0.008(3)
C23 0.043(5) 0.045(5) 0.022(4) 0.005(3) -0.006(4) -0.011(4)
C23' 0.061(6) 0.082(6) 0.033(5) -0.011(4) -0.003(4) -0.047(5)
C24 0.053(5) 0.054(5) 0.025(4) -0.016(4) 0.002(4) -0.029(4)
C24' 0.100(8) 0.042(5) 0.021(4) 0.001(4) -0.006(5) -0.038(5)
C25 0.021(3) 0.022(4) 0.022(4) -0.012(3) 0.007(3) -0.015(3)
C25' 0.023(3) 0.009(3) 0.016(3) -0.004(3) -0.001(3) -0.005(3)
C26 0.028(4) 0.021(4) 0.013(3) -0.006(3) 0.005(3) -0.011(3)
C26' 0.028(4) 0.022(4) 0.021(4) -0.008(3) 0.005(3) -0.016(3)
C27 0.041(4) 0.022(4) 0.018(4) -0.007(3) 0.001(3) -0.008(3)
C27' 0.032(4) 0.040(4) 0.016(4) -0.007(3) 0.002(3) -0.019(3)
C28 0.031(4) 0.021(4) 0.026(4) -0.014(3) 0.016(3) -0.012(3)
C28' 0.029(4) 0.039(4) 0.019(4) -0.016(3) 0.008(3) -0.020(3)
C29 0.017(3) 0.031(4) 0.031(4) -0.014(3) 0.006(3) -0.008(3)
C29' 0.023(4) 0.028(4) 0.033(4) -0.014(3) 0.007(3) -0.015(3)
C30 0.024(4) 0.022(4) 0.025(4) -0.014(3) 0.004(3) -0.011(3)
C30' 0.019(3) 0.018(3) 0.019(3) -0.007(3) 0.002(3) -0.008(3)
C31 0.023(4) 0.033(4) 0.012(4) -0.005(3) 0.000(3) 0.000(3)
C31' 0.027(4) 0.062(5) 0.013(4) -0.004(3) 0.000(3) -0.021(4)
C32 0.035(5) 0.036(4) 0.035(5) -0.018(4) -0.009(4) 0.002(3)
C32' 0.040(5) 0.058(5) 0.041(5) 0.009(4) -0.014(4) -0.038(4)
C33 0.032(4) 0.045(5) 0.031(4) -0.006(4) -0.010(4) -0.008(3)
C33' 0.033(5) 0.054(5) 0.052(6) -0.029(4) -0.012(4) -0.001(4)
C34 0.008(4) 0.106(7) 0.035(5) -0.047(5) 0.007(3) 0.001(4)
C34' 0.020(4) 0.032(4) 0.028(4) -0.013(3) 0.008(3) -0.016(3)
C35' 0.022(4) 0.032(4) 0.040(4) -0.015(3) -0.007(3) -0.009(3)
C36' 0.047(5) 0.026(4) 0.031(4) -0.001(3) -0.008(4) -0.020(4)
C37 0.013(3) 0.017(3) 0.015(3) -0.001(3) -0.003(3) -0.005(3)
C37' 0.014(3) 0.016(3) 0.022(4) -0.007(3) 0.009(3) -0.010(3)
C38 0.014(3) 0.023(4) 0.019(4) -0.014(3) 0.005(3) -0.009(3)
C38' 0.020(4) 0.015(4) 0.023(4) -0.005(3) 0.005(3) -0.011(3)
C39 0.024(4) 0.022(4) 0.024(4) -0.011(3) 0.006(3) -0.013(3)
C39' 0.025(4) 0.017(3) 0.024(4) -0.006(3) 0.002(3) -0.011(3)
C40 0.021(4) 0.039(4) 0.029(4) 0.001(3) -0.016(3) 0.000(3)
C40' 0.025(4) 0.045(5) 0.034(4) -0.015(4) -0.007(3) -0.007(3)
C41 0.061(6) 0.052(5) 0.057(6) -0.012(4) -0.029(5) -0.019(4)
C41' 0.057(6) 0.040(5) 0.033(5) 0.002(4) -0.027(4) -0.009(4)
C42 0.024(4) 0.026(4) 0.023(4) -0.009(3) -0.002(3) -0.011(3)
C42' 0.028(4) 0.011(3) 0.026(4) -0.002(3) 0.003(3) -0.010(3)
C1S 0.041(5) 0.061(7) 0.092(9) -0.041(6) -0.013(6) -0.001(5)
C2S 0.035(5) 0.042(5) 0.077(7) -0.024(5) -0.007(5) -0.006(4)
C3S 0.045(5) 0.052(6) 0.061(6) -0.038(5) 0.013(4) -0.026(4)
C4S 0.036(5) 0.043(5) 0.060(6) -0.032(5) 0.015(4) -0.020(4)
C5S 0.041(6) 0.051(6) 0.065(7) -0.003(5) -0.011(5) -0.008(4)
C6S 0.029(5) 0.104(8) 0.049(6) -0.032(6) -0.022(5) -0.003(5)
C7S 0.024(5) 0.092(8) 0.131(11) -0.068(8) -0.008(6) -0.009(5)
C8S 0.053(7) 0.124(12) 0.080(10) 0.012(8) -0.035(7) -0.028(7)
C9S 0.032(5) 0.062(8) 0.140(12) 0.044(8) -0.039(7) -0.024(5)
C10S 0.038(5) 0.033(6) 0.155(12) -0.029(7) -0.011(7) -0.012(4)
C11S 0.043(6) 0.059(7) 0.076(7) -0.036(6) 0.011(5) -0.016(5)
C12S 0.040(6) 0.058(7) 0.075(8) -0.011(6) -0.002(6) -0.009(4)
C13S 0.080(10) 0.112(10) 0.205(15) -0.083(10) -0.025(10) -0.043(9)
C14S 0.069(9) 0.098(9) 0.226(16) -0.099(10) 0.002(9) -0.032(7)
C15S 0.055(6) 0.050(6) 0.112(9) -0.026(6) -0.010(6) -0.026(5)
C16S 0.070(7) 0.067(6) 0.063(6) -0.028(5) -0.004(5) -0.038(6)
C17S 0.079(8) 0.069(7) 0.096(8) -0.042(6) -0.009(6) -0.033(6)
C18S 0.080(8) 0.076(8) 0.177(13) -0.064(8) -0.009(8) -0.039(7)

loop_
_atom_type_symbol
_atom_type_description
_atom_type_scat_dispersion_real
_atom_type_scat_dispersion_imag
_atom_type_scat_source
C C 0.0033 0.0016 'International Tables Vol C Tables 4.2.6.8 and 6.1.1.4'
H H 0.0000 0.0000 'International Tables Vol C Tables 4.2.6.8 and 6.1.1.4'
N N 0.0061 0.0033 'International Tables Vol C Tables 4.2.6.8 and 6.1.1.4'
O O 0.0106 0.0060 'International Tables Vol C Tables 4.2.6.8 and 6.1.1.4'
Ga Ga 0.2307 1.6083 'International Tables Vol C Tables 4.2.6.8 and 6.1.1.4'

loop_
_geom_angle_atom_site_label_1
_geom_angle_atom_site_label_2
_geom_angle_atom_site_label_3
_geom_angle
_geom_angle_site_symmetry_3
N1 Ga1 C37 88.7(2) .
N1 Ga1 N2 81.00(19) .
C37 Ga1 N2 89.3(2) .
N1 Ga1 Ga1 128.47(14) 2_568
C37 Ga1 Ga1 136.02(17) 2_568
N2 Ga1 Ga1 116.04(13) 2_568
C25 N1 C1 120.3(4) .
C25 N1 Ga1 135.8(4) .
C1 N1 Ga1 97.9(4) .
N1 C1 C5 120.3(5) .
N1 C1 C2 105.7(4) .
C5 C1 C2 102.3(4) .
N1 C1 C38 110.2(4) .
C5 C1 C38 113.5(5) .
C2 C1 C38 102.4(4) .
N1' Ga1' C37' 87.8(2) .
N1' Ga1' N2' 80.81(18) .
C37' Ga1' N2' 88.8(2) .
N1' Ga1' Ga1' 128.72(14) 2_677
C37' Ga1' Ga1' 136.89(18) 2_677
N2' Ga1' Ga1' 115.94(12) 2_677
C25' N1' C1' 118.3(4) .
C25' N1' Ga1' 135.8(4) .
C1' N1' Ga1' 99.5(4) .
N1' C1' C5' 120.9(5) .
N1' C1' C38' 110.1(4) .
C5' C1' C38' 115.2(5) .
N1' C1' C2' 104.5(4) .
C5' C1' C2' 101.1(5) .
C38' C1' C2' 101.9(5) .
C2 N2 C13 119.7(5) .
C2 N2 Ga1 102.9(4) .
C13 N2 Ga1 137.3(3) .
C39 O2 C40 117.4(5) .
N2 C2 C3 135.0(6) .
N2 C2 C1 116.1(5) .
C3 C2 C1 108.9(5) .
C39' O2' C40' 116.1(5) .
C2' N2' C13' 119.3(5) .
C2' N2' Ga1' 102.8(4) .
C13' N2' Ga1' 137.7(3) .
N2' C2' C3' 134.3(6) .
N2' C2' C1' 115.8(5) .
C3' C2' C1' 109.8(5) .
C12 C3 C4 120.3(6) .
C12 C3 C2 133.9(6) .
C4 C3 C2 105.8(5) .
C12' C3' C4' 118.9(6) .
C12' C3' C2' 136.0(6) .
C4' C3' C2' 105.0(5) .
C9 C4 C5 124.5(5) .
C9 C4 C3 121.7(5) .
C5 C4 C3 113.7(5) .
C3' C4' C9' 123.1(5) .
C3' C4' C5' 113.9(5) .
C9' C4' C5' 123.0(6) .
C6 C5 C4 117.3(5) .
C6 C5 C1 134.2(5) .
C4 C5 C1 108.4(5) .
C6' C5' C4' 118.4(5) .
C6' C5' C1' 133.0(5) .
C4' C5' C1' 108.6(5) .
C5 C6 C7 120.1(6) .
C5 C6 H6A 119.9 .
C7 C6 H6A 119.9 .
C5' C6' C7' 118.8(5) .
C5' C6' H6'A 120.6 .
C7' C6' H6'A 120.6 .
C8 C7 C6 121.2(6) .
C8 C7 H7A 119.4 .
C6 C7 H7A 119.4 .
C8' C7' C6' 122.1(6) .
C8' C7' H7'A 118.9 .
C6' C7' H7'A 118.9 .
C7 C8 C9 120.5(6) .
C7 C8 H8A 119.8 .
C9 C8 H8A 119.8 .
C7' C8' C9' 121.0(6) .
C7' C8' H8'A 119.5 .
C9' C8' H8'A 119.5 .
C4 C9 C10 117.5(6) .
C4 C9 C8 116.2(5) .
C10 C9 C8 126.2(6) .
C10' C9' C8' 128.1(6) .
C10' C9' C4' 115.3(6) .
C8' C9' C4' 116.6(5) .
C11 C10 C9 120.0(6) .
C11 C10 H10A 120.0 .
C9 C10 H10A 120.0 .
C11' C10' C9' 121.7(6) .
C11' C10' H10B 119.1 .
C9' C10' H10B 119.1 .
C10 C11 C12 122.7(6) .
C10 C11 H11A 118.7 .
C12 C11 H11A 118.7 .
C10' C11' C12' 122.1(6) .
C10' C11' H11B 119.0 .
C12' C11' H11B 119.0 .
C3 C12 C11 117.7(6) .
C3 C12 H12A 121.2 .
C11 C12 H12A 121.2 .
C3' C12' C11' 118.9(6) .
C3' C12' H12B 120.6 .
C11' C12' H12B 120.6 .
C18 C13 C14 122.5(5) .
C18 C13 N2 120.6(5) .
C14 C13 N2 116.8(5) .
C18' C13' C14' 121.9(5) .
C18' C13' N2' 120.3(5) .
C14' C13' N2' 117.7(5) .
C15 C14 C13 116.5(6) .
C15 C14 C19 122.0(5) .
C13 C14 C19 121.4(5) .
C15' C14' C13' 117.3(6) .
C15' C14' C19' 121.7(6) .
C13' C14' C19' 121.0(5) .
C16 C15 C14 121.7(6) .
C16 C15 H15A 119.1 .
C14 C15 H15A 119.1 .
C16' C15' C14' 121.0(6) .
C16' C15' H15B 119.5 .
C14' C15' H15B 119.5 .
C17 C16 C15 120.3(6) .
C17 C16 H16A 119.8 .
C15 C16 H16A 119.8 .
C17' C16' C15' 121.0(6) .
C17' C16' H16B 119.5 .
C15' C16' H16B 119.5 .
C16 C17 C18 120.3(6) .
C16 C17 H17A 119.8 .
C18 C17 H17A 119.8 .
C16' C17' C18' 120.1(6) .
C16' C17' H17B 119.9 .
C18' C17' H17B 119.9 .
C13 C18 C17 118.5(6) .
C13 C18 C22 122.8(5) .
C17 C18 C22 118.6(5) .
C13' C18' C17' 118.6(5) .
C13' C18' C22' 121.4(5) .
C17' C18' C22' 119.9(5) .
C14 C19 C21 110.9(5) .
C14 C19 C20 113.3(5) .
C21 C19 C20 110.5(5) .
C14 C19 H19A 107.3 .
C21 C19 H19A 107.3 .
C20 C19 H19A 107.3 .
C14' C19' C21' 111.5(5) .
C14' C19' C20' 113.3(5) .
C21' C19' C20' 111.1(5) .
C14' C19' H19B 106.8 .
C21' C19' H19B 106.8 .
C20' C19' H19B 106.8 .
C19 C20 H20A 109.5 .
C19 C20 H20B 109.5 .
H20A C20 H20B 109.5 .
C19 C20 H20C 109.5 .
H20A C20 H20C 109.5 .
H20B C20 H20C 109.5 .
C19' C20' H20D 109.5 .
C19' C20' H20E 109.5 .
H20D C20' H20E 109.5 .
C19' C20' H20F 109.5 .
H20D C20' H20F 109.5 .
H20E C20' H20F 109.5 .
C19 C21 H21A 109.5 .
C19 C21 H21B 109.5 .
H21A C21 H21B 109.5 .
C19 C21 H21C 109.5 .
H21A C21 H21C 109.5 .
H21B C21 H21C 109.5 .
C19' C21' H21D 109.5 .
C19' C21' H21E 109.5 .
H21D C21' H21E 109.5 .
C19' C21' H21F 109.5 .
H21D C21' H21F 109.5 .
H21E C21' H21F 109.5 .
C23 C22 C24 112.3(6) .
C23 C22 C18 114.2(5) .
C24 C22 C18 109.1(5) .
C23 C22 H22A 107.0 .
C24 C22 H22A 107.0 .
C18 C22 H22A 107.0 .
C23' C22' C24' 110.8(6) .
C23' C22' C18' 114.8(5) .
C24' C22' C18' 108.6(5) .
C23' C22' H22B 107.5 .
C24' C22' H22B 107.5 .
C18' C22' H22B 107.5 .
C22 C23 H23A 109.5 .
C22 C23 H23B 109.5 .
H23A C23 H23B 109.5 .
C22 C23 H23C 109.5 .
H23A C23 H23C 109.5 .
H23B C23 H23C 109.5 .
C22' C23' H23D 109.5 .
C22' C23' H23E 109.5 .
H23D C23' H23E 109.5 .
C22' C23' H23F 109.5 .
H23D C23' H23F 109.5 .
H23E C23' H23F 109.5 .
C22 C24 H24A 109.5 .
C22 C24 H24B 109.5 .
H24A C24 H24B 109.5 .
C22 C24 H24C 109.5 .
H24A C24 H24C 109.5 .
H24B C24 H24C 109.5 .
C22' C24' H24D 109.5 .
C22' C24' H24E 109.5 .
H24D C24' H24E 109.5 .
C22' C24' H24F 109.5 .
H24D C24' H24F 109.5 .
H24E C24' H24F 109.5 .
C30 C25 C26 118.0(6) .
C30 C25 N1 123.2(6) .
C26 C25 N1 118.7(5) .
C30' C25' C26' 118.7(5) .
C30' C25' N1' 123.6(5) .
C26' C25' N1' 117.7(5) .
C27 C26 C25 120.0(6) .
C27 C26 C31 119.0(6) .
C25 C26 C31 121.0(5) .
C27' C26' C25' 120.2(6) .
C27' C26' C31' 117.8(6) .
C25' C26' C31' 122.0(6) .
C28 C27 C26 121.8(6) .
C28 C27 H27A 119.1 .
C26 C27 H27A 119.1 .
C28' C27' C26' 120.9(6) .
C28' C27' H27B 119.6 .
C26' C27' H27B 119.6 .
C29 C28 C27 119.7(6) .
C29 C28 H28A 120.1 .
C27 C28 H28A 120.1 .
C27' C28' C29' 119.3(6) .
C27' C28' H28B 120.4 .
C29' C28' H28B 120.4 .
C28 C29 C30 120.7(6) .
C28 C29 H29A 119.6 .
C30 C29 H29A 119.6 .
C28' C29' C30' 121.8(6) .
C28' C29' H29B 119.1 .
C30' C29' H29B 119.1 .
C25 C30 C29 119.7(6) .
C25 C30 C34 124.4(6) .
C29 C30 C34 115.9(6) .
C29' C30' C25' 119.1(5) .
C29' C30' C34' 119.3(5) .
C25' C30' C34' 121.6(5) .
C26 C31 C33 112.3(5) .
C26 C31 C32 110.9(5) .
C33 C31 C32 109.5(5) .
C26 C31 H31A 108.0 .
C33 C31 H31A 108.0 .
C32 C31 H31A 108.0 .
C26' C31' C32' 112.9(6) .
C26' C31' C33' 111.0(5) .
C32' C31' C33' 110.2(6) .
C26' C31' H31B 107.5 .
C32' C31' H31B 107.5 .
C33' C31' H31B 107.5 .
C31 C32 H32A 109.5 .
C31 C32 H32B 109.5 .
H32A C32 H32B 109.5 .
C31 C32 H32C 109.5 .
H32A C32 H32C 109.5 .
H32B C32 H32C 109.5 .
C31' C32' H32D 109.5 .
C31' C32' H32E 109.5 .
H32D C32' H32E 109.5 .
C31' C32' H32F 109.5 .
H32D C32' H32F 109.5 .
H32E C32' H32F 109.5 .
C31 C33 H33A 109.5 .
C31 C33 H33B 109.5 .
H33A C33 H33B 109.5 .
C31 C33 H33C 109.5 .
H33A C33 H33C 109.5 .
H33B C33 H33C 109.5 .
C31' C33' H33D 109.5 .
C31' C33' H33E 109.5 .
H33D C33' H33E 109.5 .
C31' C33' H33F 109.5 .
H33D C33' H33F 109.5 .
H33E C33' H33F 109.5 .
C35 C34 C36" 111.8(10) .
C35 C34 C30 123.3(9) .
C36" C34 C30 122.7(6) .
C35 C34 C36 114.2(10) .
C30 C34 C36 106.5(7) .
C36" C34 C35" 109.9(8) .
C30 C34 C35" 111.8(7) .
C36 C34 C35" 99.0(9) .
C36" C34 H34C 102.3 .
C30 C34 H34C 103.1 .
C36 C34 H34C 131.3 .
C35" C34 H34C 104.8 .
C35 C34 H34A 104.4 .
C36" C34 H34A 75.4 .
C30 C34 H34A 103.3 .
C36 C34 H34A 102.6 .
C35" C34 H34A 131.1 .
C30' C34' C35' 111.4(5) .
C30' C34' C36' 110.5(5) .
C35' C34' C36' 109.3(5) .
C30' C34' H34B 108.5 .
C35' C34' H34B 108.5 .
C36' C34' H34B 108.5 .
C34' C35' H35D 109.5 .
C34' C35' H35E 109.5 .
H35D C35' H35E 109.5 .
C34' C35' H35F 109.5 .
H35D C35' H35F 109.5 .
H35E C35' H35F 109.5 .
C34 C35 H35A 109.5 .
C34 C35 H35B 109.5 .
C34 C35 H35C 109.5 .
C34 C36 H36A 109.5 .
C34 C36 H36B 109.5 .
C34 C36 H36C 109.5 .
C34' C36' H36D 109.5 .
C34' C36' H36E 109.5 .
H36D C36' H36E 109.5 .
C34' C36' H36F 109.5 .
H36D C36' H36F 109.5 .
H36E C36' H36F 109.5 .
C38 C37 C39 122.6(5) .
C38 C37 Ga1 104.8(4) .
C39 C37 Ga1 132.4(4) .
C38' C37' C39' 121.7(5) .
C38' C37' Ga1' 106.7(5) .
C39' C37' Ga1' 131.5(4) .
C37 C38 C42 126.0(6) .
C37 C38 C1 114.8(5) .
C42 C38 C1 118.8(5) .
C37' C38' C42' 128.2(6) .
C37' C38' C1' 114.0(5) .
C42' C38' C1' 117.1(5) .
O1 C39 O2 122.4(6) .
O1 C39 C37 125.9(6) .
O2 C39 C37 111.6(5) .
O1' C39' O2' 123.4(6) .
O1' C39' C37' 125.5(6) .
O2' C39' C37' 111.1(5) .
O2 C40 C41 110.2(5) .
O2 C40 H40A 109.6 .
C41 C40 H40A 109.6 .
O2 C40 H40B 109.6 .
C41 C40 H40B 109.6 .
H40A C40 H40B 108.1 .
O2' C40' C41' 109.8(5) .
O2' C40' H40C 109.7 .
C41' C40' H40C 109.7 .
O2' C40' H40D 109.7 .
C41' C40' H40D 109.7 .
H40C C40' H40D 108.2 .
C40 C41 H41A 109.5 .
C40 C41 H41B 109.5 .
H41A C41 H41B 109.5 .
C40 C41 H41C 109.5 .
H41A C41 H41C 109.5 .
H41B C41 H41C 109.5 .
C40' C41' H41D 109.5 .
C40' C41' H41E 109.5 .
H41D C41' H41E 109.5 .
C40' C41' H41F 109.5 .
H41D C41' H41F 109.5 .
H41E C41' H41F 109.5 .
C38 C42 H42A 109.5 .
C38 C42 H42B 109.5 .
H42A C42 H42B 109.5 .
C38 C42 H42C 109.5 .
H42A C42 H42C 109.5 .
H42B C42 H42C 109.5 .
C38' C42' H42D 109.5 .
C38' C42' H42E 109.5 .
H42D C42' H42E 109.5 .
C38' C42' H42F 109.5 .
H42D C42' H42F 109.5 .
H42E C42' H42F 109.5 .
C6S C1S C2S 120.2(9) .
C6S C1S H1SA 119.9 .
C2S C1S H1SA 119.9 .
C1S C2S C3S 120.9(9) .
C1S C2S H2SA 119.6 .
C3S C2S H2SA 119.6 .
C2S C3S C4S 120.0(9) .
C2S C3S H3SA 120.0 .
C4S C3S H3SA 120.0 .
C5S C4S C3S 120.1(8) .
C5S C4S H4SA 120.0 .
C3S C4S H4SA 120.0 .
C4S C5S C6S 118.8(8) .
C4S C5S H5SA 120.6 .
C6S C5S H5SA 120.6 .
C1S C6S C5S 120.0(9) .
C1S C6S H6SA 120.0 .
C5S C6S H6SA 120.0 .
C12S C7S C8S 115.5(9) .
C12S C7S H7SA 122.2 .
C8S C7S H7SA 122.3 .
C9S C8S C7S 118.3(12) .
C9S C8S H8SA 120.8 .
C7S C8S H8SA 120.8 .
C10S C9S C8S 121.1(12) .
C10S C9S H9SA 119.5 .
C8S C9S H9SA 119.5 .
C9S C10S C11S 121.9(11) .
C9S C10S H10C 119.0 .
C11S C10S H10C 119.0 .
C12S C11S C10S 118.4(10) .
C12S C11S H11C 120.8 .
C10S C11S H11C 120.8 .
C11S C12S C7S 124.6(9) .
C11S C12S H12C 117.7 .
C7S C12S H12C 117.7 .
C34 C36" H36G 109.5 .
C34 C36" H36H 109.5 .
H34A C36" H36H 112.1 .
H36G C36" H36H 109.5 .
C34 C36" H36I 109.5 .
H34A C36" H36I 133.7 .
H36G C36" H36I 109.5 .
H36H C36" H36I 109.5 .
C34 C35" H35G 109.5 .
C34 C35" H35H 109.5 .
H35G C35" H35H 109.5 .
C34 C35" H35I 109.5 .
H35G C35" H35I 109.5 .
H35H C35" H35I 109.5 .
C18S C13S C14S 118.7(10) .
C18S C13S H13A 120.6 .
C14S C13S H13A 120.6 .
C15S C14S C13S 119.4(10) .
C15S C14S H14A 120.3 .
C13S C14S H14A 120.3 .
C16S C15S C14S 120.6(9) .
C16S C15S H15C 119.7 .
C14S C15S H15C 119.7 .
C15S C16S C17S 119.8(9) .
C15S C16S H16C 120.1 .
C17S C16S H16C 120.1 .
C18S C17S C16S 120.6(9) .
C18S C17S H17C 119.7 .
C16S C17S H17C 119.7 .
C17S C18S C13S 121.0(10) .
C17S C18S H18B 119.5 .
C13S C18S H18B 119.5 .

loop_
_geom_bond_atom_site_label_1
_geom_bond_atom_site_label_2
_geom_bond_distance
_geom_bond_site_symmetry_2
Ga1 N1 1.913(5) .
Ga1 C37 2.020(6) .
Ga1 N2 2.193(5) .
Ga1 Ga1 2.4187(14) 2_568
N1 C25 1.419(7) .
N1 C1 1.463(7) .
O1 C39 1.203(7) .
C1 C5 1.513(7) .
C1 C2 1.556(8) .
C1 C38 1.568(8) .
Ga1' N1' 1.897(4) .
Ga1' C37' 2.005(6) .
Ga1' N2' 2.205(5) .
Ga1' Ga1' 2.4173(16) 2_677
O1' C39' 1.195(7) .
N1' C25' 1.429(7) .
N1' C1' 1.469(7) .
C1' C5' 1.498(8) .
C1' C38' 1.560(8) .
C1' C2' 1.574(8) .
N2 C2 1.282(7) .
N2 C13 1.456(7) .
O2 C39 1.353(7) .
O2 C40 1.434(7) .
C2 C3 1.474(7) .
O2' C39' 1.357(7) .
O2' C40' 1.453(7) .
N2' C2' 1.302(7) .
N2' C13' 1.450(7) .
C2' C3' 1.454(8) .
C3 C12 1.367(8) .
C3 C4 1.415(8) .
C3' C12' 1.371(8) .
C3' C4' 1.415(8) .
C4 C9 1.385(7) .
C4 C5 1.413(7) .
C4' C9' 1.412(7) .
C4' C5' 1.423(8) .
C5 C6 1.367(8) .
C5' C6' 1.374(8) .
C6 C7 1.419(7) .
C6 H6A 0.9500 .
C6' C7' 1.432(7) .
C6' H6'A 0.9500 .
C7 C8 1.370(8) .
C7 H7A 0.9500 .
C7' C8' 1.358(8) .
C7' H7'A 0.9500 .
C8 C9 1.421(8) .
C8 H8A 0.9500 .
C8' C9' 1.406(8) .
C8' H8'A 0.9500 .
C9 C10 1.413(8) .
C9' C10' 1.408(8) .
C10 C11 1.366(8) .
C10 H10A 0.9500 .
C10' C11' 1.364(8) .
C10' H10B 0.9500 .
C11 C12 1.409(8) .
C11 H11A 0.9500 .
C11' C12' 1.403(7) .
C11' H11B 0.9500 .
C12 H12A 0.9500 .
C12' H12B 0.9500 .
C13 C18 1.380(8) .
C13 C14 1.410(8) .
C13' C18' 1.396(8) .
C13' C14' 1.401(8) .
C14 C15 1.390(8) .
C14 C19 1.505(8) .
C14' C15' 1.399(8) .
C14' C19' 1.513(8) .
C15 C16 1.388(8) .
C15 H15A 0.9500 .
C15' C16' 1.375(8) .
C15' H15B 0.9500 .
C16 C17 1.366(8) .
C16 H16A 0.9500 .
C16' C17' 1.376(8) .
C16' H16B 0.9500 .
C17 C18 1.402(8) .
C17 H17A 0.9500 .
C17' C18' 1.392(8) .
C17' H17B 0.9500 .
C18 C22 1.528(8) .
C18' C22' 1.530(8) .
C19 C21 1.515(7) .
C19 C20 1.535(8) .
C19 H19A 1.0000 .
C19' C21' 1.527(7) .
C19' C20' 1.533(8) .
C19' H19B 1.0000 .
C20 H20A 0.9800 .
C20 H20B 0.9800 .
C20 H20C 0.9800 .
C20' H20D 0.9800 .
C20' H20E 0.9800 .
C20' H20F 0.9800 .
C21 H21A 0.9800 .
C21 H21B 0.9800 .
C21 H21C 0.9800 .
C21' H21D 0.9800 .
C21' H21E 0.9800 .
C21' H21F 0.9800 .
C22 C23 1.501(8) .
C22 C24 1.517(8) .
C22 H22A 1.0000 .
C22' C23' 1.502(9) .
C22' C24' 1.517(8) .
C22' H22B 1.0000 .
C23 H23A 0.9800 .
C23 H23B 0.9800 .
C23 H23C 0.9800 .
C23' H23D 0.9800 .
C23' H23E 0.9800 .
C23' H23F 0.9800 .
C24 H24A 0.9800 .
C24 H24B 0.9800 .
C24 H24C 0.9800 .
C24' H24D 0.9800 .
C24' H24E 0.9800 .
C24' H24F 0.9800 .
C25 C30 1.404(8) .
C25 C26 1.416(8) .
C25' C30' 1.413(8) .
C25' C26' 1.415(8) .
C26 C27 1.388(8) .
C26 C31 1.526(8) .
C26' C27' 1.398(8) .
C26' C31' 1.519(9) .
C27 C28 1.364(8) .
C27 H27A 0.9500 .
C27' C28' 1.384(8) .
C27' H27B 0.9500 .
C28 C29 1.369(8) .
C28 H28A 0.9500 .
C28' C29' 1.381(8) .
C28' H28B 0.9500 .
C29 C30 1.421(8) .
C29 H29A 0.9500 .
C29' C30' 1.405(8) .
C29' H29B 0.9500 .
C30 C34 1.488(9) .
C30' C34' 1.519(8) .
C31 C33 1.531(8) .
C31 C32 1.537(8) .
C31 H31A 1.0000 .
C31' C32' 1.537(8) .
C31' C33' 1.538(9) .
C31' H31B 1.0000 .
C32 H32A 0.9800 .
C32 H32B 0.9800 .
C32 H32C 0.9800 .
C32' H32D 0.9800 .
C32' H32E 0.9800 .
C32' H32F 0.9800 .
C33 H33A 0.9800 .
C33 H33B 0.9800 .
C33 H33C 0.9800 .
C33' H33D 0.9800 .
C33' H33E 0.9800 .
C33' H33F 0.9800 .
C34 C35 1.500(6) .
C34 C36" 1.495(6) .
C34 C36 1.516(6) .
C34 C35" 1.513(6) .
C34 H34C 0.9600 .
C34 H34A 0.9600 .
C34' C35' 1.537(7) .
C34' C36' 1.527(8) .
C34' H34B 1.0000 .
C35' H35D 0.9800 .
C35' H35E 0.9800 .
C35' H35F 0.9800 .
C35 H35A 0.9800 .
C35 H35B 0.9800 .
C35 H35C 0.9800 .
C36 H36A 0.9800 .
C36 H36B 0.9800 .
C36 H36C 0.9800 .
C36' H36D 0.9800 .
C36' H36E 0.9800 .
C36' H36F 0.9800 .
C37 C38 1.335(7) .
C37 C39 1.465(8) .
C37' C38' 1.326(7) .
C37' C39' 1.492(8) .
C38 C42 1.513(8) .
C38' C42' 1.506(7) .
C40 C41 1.508(8) .
C40 H40A 0.9900 .
C40 H40B 0.9900 .
C40' C41' 1.487(8) .
C40' H40C 0.9900 .
C40' H40D 0.9900 .
C41 H41A 0.9800 .
C41 H41B 0.9800 .
C41 H41C 0.9800 .
C41' H41D 0.9800 .
C41' H41E 0.9800 .
C41' H41F 0.9800 .
C42 H42A 0.9800 .
C42 H42B 0.9800 .
C42 H42C 0.9800 .
C42' H42D 0.9800 .
C42' H42E 0.9800 .
C42' H42F 0.9800 .
C1S C6S 1.355(11) .
C1S C2S 1.354(12) .
C1S H1SA 0.9500 .
C2S C3S 1.362(9) .
C2S H2SA 0.9500 .
C3S C4S 1.372(10) .
C3S H3SA 0.9500 .
C4S C5S 1.367(11) .
C4S H4SA 0.9500 .
C5S C6S 1.407(10) .
C5S H5SA 0.9500 .
C6S H6SA 0.9500 .
C7S C12S 1.377(13) .
C7S C8S 1.441(13) .
C7S H7SA 0.9500 .
C8S C9S 1.365(14) .
C8S H8SA 0.9500 .
C9S C10S 1.339(14) .
C9S H9SA 0.9500 .
C10S C11S 1.347(10) .
C10S H10C 0.9500 .
C11S C12S 1.317(10) .
C11S H11C 0.9500 .
C12S H12C 0.9500 .
C36" H36G 0.9800 .
C36" H36H 0.9800 .
C36" H36I 0.9800 .
C35" H35G 0.9800 .
C35" H35H 0.9800 .
C35" H35I 0.9800 .
C13S C18S 1.345(12) .
C13S C14S 1.403(11) .
C13S H13A 0.9500 .
C14S C15S 1.369(12) .
C14S H14A 0.9500 .
C15S C16S 1.338(11) .
C15S H15C 0.9500 .
C16S C17S 1.370(9) .
C16S H16C 0.9500 .
C17S C18S 1.348(12) .
C17S H17C 0.9500 .
C18S H18B 0.9500 .

loop_
_geom_torsion_atom_site_label_1
_geom_torsion_atom_site_label_2
_geom_torsion_atom_site_label_3
_geom_torsion_atom_site_label_4
_geom_torsion
_geom_torsion_site_symmetry_1
C37 Ga1 N1 C25 110.5(6) .
N2 Ga1 N1 C25 -160.0(6) .
Ga1 Ga1 N1 C25 -43.8(6) 2_568
C37 Ga1 N1 C1 -40.4(3) .
N2 Ga1 N1 C1 49.1(3) .
Ga1 Ga1 N1 C1 165.3(3) 2_568
C25 N1 C1 C5 27.1(8) .
Ga1 N1 C1 C5 -176.0(4) .
C25 N1 C1 C2 142.0(5) .
Ga1 N1 C1 C2 -61.1(4) .
C25 N1 C1 C38 -108.0(6) .
Ga1 N1 C1 C38 48.9(4) .
C37' Ga1' N1' C25' -110.1(6) .
N2' Ga1' N1' C25' 160.8(6) .
Ga1' Ga1' N1' C25' 44.8(6) 2_677
C37' Ga1' N1' C1' 39.3(3) .
N2' Ga1' N1' C1' -49.8(3) .
Ga1' Ga1' N1' C1' -165.8(3) 2_677
C25' N1' C1' C5' -29.5(7) .
Ga1' N1' C1' C5' 174.2(5) .
C25' N1' C1' C38' 108.9(6) .
Ga1' N1' C1' C38' -47.3(5) .
C25' N1' C1' C2' -142.3(5) .
Ga1' N1' C1' C2' 61.4(4) .
N1 Ga1 N2 C2 -30.1(4) .
C37 Ga1 N2 C2 58.7(4) .
Ga1 Ga1 N2 C2 -158.6(3) 2_568
N1 Ga1 N2 C13 152.7(6) .
C37 Ga1 N2 C13 -118.5(6) .
Ga1 Ga1 N2 C13 24.1(6) 2_568
C13 N2 C2 C3 -5.9(10) .
Ga1 N2 C2 C3 176.3(6) .
C13 N2 C2 C1 178.8(5) .
Ga1 N2 C2 C1 1.0(6) .
N1 C1 C2 N2 40.1(7) .
C5 C1 C2 N2 166.9(5) .
C38 C1 C2 N2 -75.3(6) .
N1 C1 C2 C3 -136.3(5) .
C5 C1 C2 C3 -9.6(6) .
C38 C1 C2 C3 108.2(5) .
N1' Ga1' N2' C2' 29.9(4) .
C37' Ga1' N2' C2' -58.1(4) .
Ga1' Ga1' N2' C2' 158.6(3) 2_677
N1' Ga1' N2' C13' -155.1(6) .
C37' Ga1' N2' C13' 116.9(6) .
Ga1' Ga1' N2' C13' -26.4(6) 2_677
C13' N2' C2' C3' 5.0(10) .
Ga1' N2' C2' C3' -178.8(6) .
C13' N2' C2' C1' -176.9(5) .
Ga1' N2' C2' C1' -0.7(6) .
N1' C1' C2' N2' -39.5(7) .
C5' C1' C2' N2' -165.8(5) .
C38' C1' C2' N2' 75.2(6) .
N1' C1' C2' C3' 139.0(5) .
C5' C1' C2' C3' 12.7(6) .
C38' C1' C2' C3' -106.3(5) .
N2 C2 C3 C12 11.9(12) .
C1 C2 C3 C12 -172.6(7) .
N2 C2 C3 C4 -167.2(7) .
C1 C2 C3 C4 8.3(6) .
N2' C2' C3' C12' -9.9(13) .
C1' C2' C3' C12' 171.9(7) .
N2' C2' C3' C4' 167.5(7) .
C1' C2' C3' C4' -10.6(6) .
C12 C3 C4 C9 -3.0(9) .
C2 C3 C4 C9 176.2(5) .
C12 C3 C4 C5 177.1(5) .
C2 C3 C4 C5 -3.6(7) .
C12' C3' C4' C9' 2.0(9) .
C2' C3' C4' C9' -175.9(6) .
C12' C3' C4' C5' -177.8(6) .
C2' C3' C4' C5' 4.2(7) .
C9 C4 C5 C6 -2.9(9) .
C3 C4 C5 C6 176.9(6) .
C9 C4 C5 C1 177.5(6) .
C3 C4 C5 C1 -2.7(7) .
N1 C1 C5 C6 -55.6(9) .
C2 C1 C5 C6 -172.2(6) .
C38 C1 C5 C6 78.2(8) .
N1 C1 C5 C4 124.0(5) .
C2 C1 C5 C4 7.4(6) .
C38 C1 C5 C4 -102.2(5) .
C3' C4' C5' C6' -178.3(6) .
C9' C4' C5' C6' 1.8(9) .
C3' C4' C5' C1' 4.2(7) .
C9' C4' C5' C1' -175.6(6) .
N1' C1' C5' C6' 58.6(9) .
C38' C1' C5' C6' -77.9(9) .
C2' C1' C5' C6' 173.2(6) .
N1' C1' C5' C4' -124.4(6) .
C38' C1' C5' C4' 99.0(6) .
C2' C1' C5' C4' -9.9(6) .
C4 C5 C6 C7 1.8(9) .
C1 C5 C6 C7 -178.7(6) .
C4' C5' C6' C7' -0.2(9) .
C1' C5' C6' C7' 176.4(6) .
C5 C6 C7 C8 0.0(10) .
C5' C6' C7' C8' -1.2(10) .
C6 C7 C8 C9 -1.0(10) .
C6' C7' C8' C9' 1.2(10) .
C5 C4 C9 C10 -179.6(6) .
C3 C4 C9 C10 0.6(9) .
C5 C4 C9 C8 2.0(9) .
C3 C4 C9 C8 -177.8(6) .
C7 C8 C9 C4 0.0(9) .
C7 C8 C9 C10 -178.2(6) .
C7' C8' C9' C10' -179.7(7) .
C7' C8' C9' C4' 0.3(10) .
C3' C4' C9' C10' -1.7(9) .
C5' C4' C9' C10' 178.2(6) .
C3' C4' C9' C8' 178.3(6) .
C5' C4' C9' C8' -1.8(9) .
C4 C9 C10 C11 2.5(9) .
C8 C9 C10 C11 -179.2(6) .
C8' C9' C10' C11' 179.8(7) .
C4' C9' C10' C11' -0.2(10) .
C9 C10 C11 C12 -3.3(10) .
C9' C10' C11' C12' 1.6(11) .
C4 C3 C12 C11 2.3(9) .
C2 C3 C12 C11 -176.7(6) .
C10 C11 C12 C3 0.9(9) .
C4' C3' C12' C11' -0.5(9) .
C2' C3' C12' C11' 176.7(7) .
C10' C11' C12' C3' -1.3(10) .
C2 N2 C13 C18 77.6(7) .
Ga1 N2 C13 C18 -105.4(6) .
C2 N2 C13 C14 -104.1(6) .
Ga1 N2 C13 C14 72.8(7) .
C2' N2' C13' C18' -78.0(7) .
Ga1' N2' C13' C18' 107.6(6) .
C2' N2' C13' C14' 100.7(6) .
Ga1' N2' C13' C14' -73.7(7) .
C18 C13 C14 C15 -3.6(8) .
N2 C13 C14 C15 178.2(5) .
C18 C13 C14 C19 179.2(5) .
N2 C13 C14 C19 1.0(7) .
C18' C13' C14' C15' 3.4(8) .
N2' C13' C14' C15' -175.2(5) .
C18' C13' C14' C19' -179.2(5) .
N2' C13' C14' C19' 2.2(7) .
C13 C14 C15 C16 2.0(8) .
C19 C14 C15 C16 179.2(5) .
C13' C14' C15' C16' -2.1(8) .
C19' C14' C15' C16' -179.5(5) .
C14 C15 C16 C17 0.3(9) .
C14' C15' C16' C17' -0.2(9) .
C15 C16 C17 C18 -1.1(9) .
C15' C16' C17' C18' 1.4(9) .
C14 C13 C18 C17 2.8(8) .
N2 C13 C18 C17 -179.0(5) .
C14 C13 C18 C22 -175.6(5) .
N2 C13 C18 C22 2.6(8) .
C16 C17 C18 C13 -0.4(8) .
C16 C17 C18 C22 178.1(5) .
C14' C13' C18' C17' -2.3(8) .
N2' C13' C18' C17' 176.3(5) .
C14' C13' C18' C22' 174.5(5) .
N2' C13' C18' C22' -6.9(8) .
C16' C17' C18' C13' -0.2(8) .
C16' C17' C18' C22' -177.0(5) .
C15 C14 C19 C21 -88.2(6) .
C13 C14 C19 C21 88.9(6) .
C15 C14 C19 C20 36.8(7) .
C13 C14 C19 C20 -146.2(5) .
C15' C14' C19' C21' 85.9(6) .
C13' C14' C19' C21' -91.4(6) .
C15' C14' C19' C20' -40.4(7) .
C13' C14' C19' C20' 142.3(5) .
C13 C18 C22 C23 -137.8(6) .
C17 C18 C22 C23 43.8(7) .
C13 C18 C22 C24 95.6(7) .
C17 C18 C22 C24 -82.8(6) .
C13' C18' C22' C23' 149.5(6) .
C17' C18' C22' C23' -33.8(8) .
C13' C18' C22' C24' -85.9(7) .
C17' C18' C22' C24' 90.8(6) .
C1 N1 C25 C30 78.3(7) .
Ga1 N1 C25 C30 -67.8(8) .
C1 N1 C25 C26 -101.9(6) .
Ga1 N1 C25 C26 112.0(6) .
C1' N1' C25' C30' -84.6(7) .
Ga1' N1' C25' C30' 60.7(8) .
C1' N1' C25' C26' 95.6(6) .
Ga1' N1' C25' C26' -119.1(6) .
C30 C25 C26 C27 -3.0(8) .
N1 C25 C26 C27 177.3(5) .
C30 C25 C26 C31 177.1(5) .
N1 C25 C26 C31 -2.7(8) .
C30' C25' C26' C27' 3.8(8) .
N1' C25' C26' C27' -176.4(5) .
C30' C25' C26' C31' -177.4(5) .
N1' C25' C26' C31' 2.4(8) .
C25 C26 C27 C28 2.1(9) .
C31 C26 C27 C28 -177.9(5) .
C25' C26' C27' C28' -2.9(9) .
C31' C26' C27' C28' 178.3(6) .
C26 C27 C28 C29 -0.6(9) .
C26' C27' C28' C29' 0.4(9) .
C27 C28 C29 C30 -0.1(9) .
C27' C28' C29' C30' 1.2(9) .
C26 C25 C30 C29 2.4(8) .
N1 C25 C30 C29 -177.9(5) .
C26 C25 C30 C34 -176.7(5) .
N1 C25 C30 C34 3.0(9) .
C28 C29 C30 C25 -0.9(9) .
C28 C29 C30 C34 178.3(5) .
C28' C29' C30' C25' -0.3(8) .
C28' C29' C30' C34' 178.7(5) .
C26' C25' C30' C29' -2.2(8) .
N1' C25' C30' C29' 178.0(5) .
C26' C25' C30' C34' 178.8(5) .
N1' C25' C30' C34' -1.0(8) .
C27 C26 C31 C33 46.0(8) .
C25 C26 C31 C33 -134.1(6) .
C27 C26 C31 C32 -76.9(7) .
C25 C26 C31 C32 103.1(6) .
C27' C26' C31' C32' 65.5(7) .
C25' C26' C31' C32' -113.3(6) .
C27' C26' C31' C33' -58.9(7) .
C25' C26' C31' C33' 122.3(6) .
C25 C30 C34 C35 93.2(11) .
C29 C30 C34 C35 -86.0(11) .
C25 C30 C34 C36" -105.2(8) .
C29 C30 C34 C36" 75.6(8) .
C25 C30 C34 C36 -131.9(8) .
C29 C30 C34 C36 48.9(8) .
C25 C30 C34 C35" 121.0(9) .
C29 C30 C34 C35" -58.2(10) .
C29' C30' C34' C35' 45.8(7) .
C25' C30' C34' C35' -135.3(6) .
C29' C30' C34' C36' -75.9(7) .
C25' C30' C34' C36' 103.0(6) .
N1 Ga1 C37 C38 24.3(4) .
N2 Ga1 C37 C38 -56.7(4) .
Ga1 Ga1 C37 C38 175.0(3) 2_568
N1 Ga1 C37 C39 -161.0(6) .
N2 Ga1 C37 C39 118.0(6) .
Ga1 Ga1 C37 C39 -10.3(7) 2_568
N1' Ga1' C37' C38' -24.3(4) .
N2' Ga1' C37' C38' 56.6(4) .
Ga1' Ga1' C37' C38' -175.4(3) 2_677
N1' Ga1' C37' C39' 160.1(6) .
N2' Ga1' C37' C39' -119.0(6) .
Ga1' Ga1' C37' C39' 9.1(7) 2_677
C39 C37 C38 C42 -2.7(9) .
Ga1 C37 C38 C42 172.6(5) .
C39 C37 C38 C1 -175.4(5) .
Ga1 C37 C38 C1 -0.1(6) .
N1 C1 C38 C37 -34.8(7) .
C5 C1 C38 C37 -173.1(5) .
C2 C1 C38 C37 77.4(6) .
N1 C1 C38 C42 152.0(5) .
C5 C1 C38 C42 13.6(7) .
C2 C1 C38 C42 -95.9(6) .
C39' C37' C38' C42' 6.9(9) .
Ga1' C37' C38' C42' -169.2(5) .
C39' C37' C38' C1' 177.1(5) .
Ga1' C37' C38' C1' 1.0(6) .
N1' C1' C38' C37' 32.3(7) .
C5' C1' C38' C37' 173.4(5) .
C2' C1' C38' C37' -78.2(6) .
N1' C1' C38' C42' -156.3(5) .
C5' C1' C38' C42' -15.2(8) .
C2' C1' C38' C42' 93.2(6) .
C40 O2 C39 O1 -3.5(8) .
C40 O2 C39 C37 178.9(5) .
C38 C37 C39 O1 114.0(7) .
Ga1 C37 C39 O1 -59.9(9) .
C38 C37 C39 O2 -68.5(7) .
Ga1 C37 C39 O2 117.6(5) .
C40' O2' C39' O1' 3.8(8) .
C40' O2' C39' C37' -179.2(5) .
C38' C37' C39' O1' -118.4(7) .
Ga1' C37' C39' O1' 56.6(8) .
C38' C37' C39' O2' 64.6(7) .
Ga1' C37' C39' O2' -120.4(5) .
C39 O2 C40 C41 -97.3(6) .
C39' O2' C40' C41' 94.2(6) .
C6S C1S C2S C3S 0.1(13) .
C1S C2S C3S C4S 1.4(11) .
C2S C3S C4S C5S -2.0(11) .
C3S C4S C5S C6S 1.2(11) .
C2S C1S C6S C5S -1.0(12) .
C4S C5S C6S C1S 0.3(12) .
C12S C7S C8S C9S -1.7(13) .
C7S C8S C9S C10S -2.0(15) .
C8S C9S C10S C11S 2.6(15) .
C9S C10S C11S C12S 0.8(12) .
C10S C11S C12S C7S -4.9(12) .
C8S C7S C12S C11S 5.3(12) .
C18S C13S C14S C15S -1.4(19) .
C13S C14S C15S C16S 0.8(18) .
C14S C15S C16S C17S -0.3(16) .
C15S C16S C17S C18S 0.4(15) .
C16S C17S C18S C13S -1.1(18) .
C14S C13S C18S C17S 2(2) .
